data_7045484
loop_
_publ_author_name
'Holz, Julia'
'Ayerbe Garc\'ia, Marta'
'Frey, Wolfgang'
'Krupp, Felix'
'Peters, Ren\'e'

_publ_section_title
;
 Diastereoselective synthesis, structure and reactivity studies of
 ferrocenyloxazoline gold(i) and gold(ii) complexes.
;
_journal_issue 11
_journal_name_full 'Dalton transactions (Cambridge, England : 2003)'
_journal_page_first 3880
_journal_page_last 3905
_journal_paper_doi 10.1039/c8dt00109j
_journal_volume 47
_journal_year 2018
_chemical_absolute_configuration ad
_chemical_formula_moiety 'C32 H36 Au2 Cl2 Fe2 N2 O2'
_chemical_formula_sum 'C32 H36 Au2 Cl2 Fe2 N2 O2'
_chemical_formula_weight 1057.16
_chemical_name_systematic
; 
 'compound 8'' 
;
_space_group_IT_number 19
_space_group_name_Hall 'P 2ac 2ab'
_space_group_name_H-M_alt 'P 21 21 21'
_symmetry_cell_setting orthorhombic
_symmetry_space_group_name_Hall 'P 2ac 2ab'
_symmetry_space_group_name_H-M 'P 21 21 21'
_atom_sites_solution_hydrogens geom
_atom_sites_solution_primary direct
_atom_sites_solution_secondary difmap
_audit_block_doi 10.5517/cc14grfs
_audit_creation_method SHELXL-97
_audit_update_record
;
2015-03-30 deposited with the CCDC.
2018-02-01 downloaded from the CCDC.
;
_cell_angle_alpha 90.00
_cell_angle_beta 90.00
_cell_angle_gamma 90.00
_cell_formula_units_Z 4
_cell_length_a 10.0819(5)
_cell_length_b 15.2950(6)
_cell_length_c 20.4679(10)
_cell_measurement_reflns_used 6634
_cell_measurement_temperature 100(2)
_cell_measurement_theta_max 28.34
_cell_measurement_theta_min 1.66
_cell_volume 3156.2(3)
_computing_cell_refinement 'Bruker APEXII Software Suite, 2008'
_computing_data_collection 'Bruker APEXII Software Suite, 2008'
_computing_data_reduction 'Bruker APEXII Software Suite, 2008'
_computing_molecular_graphics 'SHELXTL-plus, XP (Sheldrick, 1991)'
_computing_structure_refinement 'SHELXL-97 (Sheldrick, 1997)'
_computing_structure_solution 'SHELXS-97 (Sheldrick, 1990)'
_diffrn_ambient_temperature 100(2)
_diffrn_measured_fraction_theta_full 0.995
_diffrn_measured_fraction_theta_max 0.995
_diffrn_measurement_device_type 'Bruker Kappa APEXII Duo'
_diffrn_measurement_method 'Omega + Phi Scans'
_diffrn_radiation_monochromator Triumph
_diffrn_radiation_source 'fine-focus sealed tube'
_diffrn_radiation_type MoK\a
_diffrn_radiation_wavelength 0.71073
_diffrn_reflns_av_R_equivalents 0.0663
_diffrn_reflns_av_sigmaI/netI 0.0767
_diffrn_reflns_limit_h_max 13
_diffrn_reflns_limit_h_min -13
_diffrn_reflns_limit_k_max 20
_diffrn_reflns_limit_k_min -20
_diffrn_reflns_limit_l_max 27
_diffrn_reflns_limit_l_min -26
_diffrn_reflns_number 30871
_diffrn_reflns_theta_full 28.34
_diffrn_reflns_theta_max 28.34
_diffrn_reflns_theta_min 1.66
_diffrn_standards_decay_% 0
_diffrn_standards_interval_count 0
_diffrn_standards_number 0
_exptl_absorpt_coefficient_mu 10.371
_exptl_absorpt_correction_T_max 0.8012
_exptl_absorpt_correction_T_min 0.3324
_exptl_absorpt_correction_type numerical
_exptl_absorpt_process_details 'Blessing, 1995'
_exptl_crystal_colour brown-yellow
_exptl_crystal_density_diffrn 2.225
_exptl_crystal_density_method 'not measured'
_exptl_crystal_description needle
_exptl_crystal_F_000 2008
_exptl_crystal_size_max 0.21
_exptl_crystal_size_mid 0.03
_exptl_crystal_size_min 0.03
_refine_diff_density_max 5.672
_refine_diff_density_min -2.707
_refine_diff_density_rms 0.281
_refine_ls_abs_structure_details 'Flack H D (1983), Acta Cryst. A39, 876-881'
_refine_ls_abs_structure_Flack 0.012(11)
_refine_ls_extinction_method none
_refine_ls_goodness_of_fit_ref 1.051
_refine_ls_hydrogen_treatment constr
_refine_ls_matrix_type full
_refine_ls_number_parameters 341
_refine_ls_number_reflns 7791
_refine_ls_number_restraints 54
_refine_ls_restrained_S_all 1.050
_refine_ls_R_factor_all 0.0623
_refine_ls_R_factor_gt 0.0478
_refine_ls_shift/su_max 0.001
_refine_ls_shift/su_mean 0.000
_refine_ls_structure_factor_coef Fsqd
_refine_ls_weighting_details 'calc w=1/[\s^2^(Fo^2^)+(0.0382P)^2^+18.3844P] where P=(Fo^2^+2Fc^2^)/3'
_refine_ls_weighting_scheme calc
_refine_ls_wR_factor_gt 0.0955
_refine_ls_wR_factor_ref 0.0992
_reflns_number_gt 6634
_reflns_number_total 7791
_reflns_threshold_expression >2sigma(I)
_cod_data_source_file c8dt00109j2.cif
_cod_data_source_block s2116lm
_cod_depositor_comments 'Adding full bibliography for 7045484--7045498.cif.'
_cod_database_code 7045484

loop_
_symmetry_equiv_pos_as_xyz
'x, y, z'
'-x+1/2, -y, z+1/2'
'-x, y+1/2, -z+1/2'
'x+1/2, -y+1/2, -z'

loop_
_atom_site_label
_atom_site_type_symbol
_atom_site_fract_x
_atom_site_fract_y
_atom_site_fract_z
_atom_site_U_iso_or_equiv
_atom_site_adp_type
_atom_site_occupancy
_atom_site_symmetry_multiplicity
_atom_site_calc_flag
_atom_site_refinement_flags
Au1 Au 0.41229(3) 0.50341(2) 1.015347(19) 0.01127(9) Uani 1 1 d .
Cl1 Cl 0.8563(3) 0.45621(16) 0.92423(19) 0.0289(8) Uani 1 1 d .
Fe1 Fe 0.65680(16) 0.53141(10) 1.14979(9) 0.0203(4) Uani 1 1 d .
Au2 Au 0.63854(4) 0.47907(2) 0.96465(2) 0.01176(9) Uani 1 1 d .
Cl2 Cl 0.1996(3) 0.52905(17) 1.06408(15) 0.0189(6) Uani 1 1 d .
Fe2 Fe 0.61302(15) 0.26606(10) 0.88235(8) 0.0151(3) Uani 1 1 d .
O1 O 0.7373(8) 0.7318(5) 1.0280(5) 0.0215(18) Uani 1 1 d .
N1 N 0.6869(8) 0.6119(5) 0.9741(5) 0.015(2) Uani 1 1 d .
C1 C 0.5028(11) 0.5652(7) 1.0888(6) 0.015(2) Uani 1 1 d .
O2 O 0.2693(7) 0.3209(5) 0.8772(4) 0.0187(18) Uani 1 1 d .
N2 N 0.3208(9) 0.4382(6) 0.9369(5) 0.0168(15) Uani 1 1 d U
C2 C 0.6076(10) 0.6287(7) 1.0864(6) 0.014(2) Uani 1 1 d .
C3 C 0.6283(12) 0.6645(7) 1.1501(6) 0.018(2) Uani 1 1 d U
H3 H 0.6906 0.7085 1.1614 0.021 Uiso 1 1 calc R
C4 C 0.5382(12) 0.6218(7) 1.1936(6) 0.021(3) Uani 1 1 d .
H4 H 0.5320 0.6311 1.2394 0.025 Uiso 1 1 calc R
C5 C 0.4604(11) 0.5636(8) 1.1564(6) 0.020(3) Uani 1 1 d .
H5 H 0.3905 0.5285 1.1732 0.024 Uiso 1 1 calc R
C6 C 0.6762(13) 0.4089(8) 1.1882(7) 0.027(2) Uani 1 1 d .
H6 H 0.6064 0.3736 1.2049 0.032 Uiso 1 1 calc R
C7 C 0.7213(13) 0.4100(8) 1.1225(7) 0.027(2) Uani 1 1 d U
H7 H 0.6887 0.3751 1.0876 0.032 Uiso 1 1 calc R
C8 C 0.8230(15) 0.4723(9) 1.1187(8) 0.043(3) Uani 1 1 d .
H8 H 0.8692 0.4894 1.0803 0.052 Uiso 1 1 calc R
C9 C 0.8441(13) 0.5047(9) 1.1817(6) 0.035(3) Uani 1 1 d U
H9 H 0.9108 0.5453 1.1941 0.042 Uiso 1 1 calc R
C10 C 0.7501(15) 0.4669(9) 1.2234(8) 0.043(3) Uani 1 1 d .
H10 H 0.7395 0.4796 1.2685 0.052 Uiso 1 1 calc R
C11 C 0.6783(10) 0.6552(6) 1.0285(6) 0.0143(16) Uani 1 1 d U
C12 C 0.7559(11) 0.6652(7) 0.9247(6) 0.0143(16) Uani 1 1 d .
H12 H 0.8335 0.6312 0.9080 0.017 Uiso 1 1 calc R
C13 C 0.8077(12) 0.7418(7) 0.9653(7) 0.025(3) Uani 1 1 d .
H13A H 0.9049 0.7379 0.9714 0.030 Uiso 1 1 calc R
H13B H 0.7859 0.7984 0.9444 0.030 Uiso 1 1 calc R
C14 C 0.6658(11) 0.6878(8) 0.8669(6) 0.019(3) Uani 1 1 d .
H14 H 0.6413 0.6321 0.8443 0.023 Uiso 1 1 calc R
C15 C 0.7403(14) 0.7443(8) 0.8193(7) 0.027(3) Uani 1 1 d .
H15A H 0.7483 0.8036 0.8370 0.040 Uiso 1 1 calc R
H15B H 0.6922 0.7463 0.7777 0.040 Uiso 1 1 calc R
H15C H 0.8290 0.7199 0.8122 0.040 Uiso 1 1 calc R
C16 C 0.5335(11) 0.7348(9) 0.8893(7) 0.025(3) Uani 1 1 d .
H16A H 0.5555 0.7892 0.9121 0.038 Uiso 1 1 calc R
H16B H 0.4841 0.6962 0.9188 0.038 Uiso 1 1 calc R
H16C H 0.4790 0.7479 0.8509 0.038 Uiso 1 1 calc R
C17 C 0.5919(10) 0.3526(6) 0.9592(6) 0.013(2) Uani 1 1 d .
C18 C 0.4692(10) 0.3119(7) 0.9425(5) 0.013(2) Uani 1 1 d .
C19 C 0.4805(11) 0.2189(7) 0.9462(6) 0.018(3) Uani 1 1 d .
H19 H 0.4139 0.1775 0.9352 0.022 Uiso 1 1 calc R
C20 C 0.6098(10) 0.2001(7) 0.9694(6) 0.0166(16) Uani 1 1 d .
H20 H 0.6439 0.1439 0.9796 0.020 Uiso 1 1 calc R
C21 C 0.6805(11) 0.2823(7) 0.9746(6) 0.0166(16) Uani 1 1 d U
H21 H 0.7711 0.2885 0.9864 0.020 Uiso 1 1 calc R
C22 C 0.5684(13) 0.2036(8) 0.7970(6) 0.027(3) Uani 1 1 d .
H22 H 0.4933 0.1673 0.7899 0.032 Uiso 1 1 calc R
C23 C 0.6935(15) 0.1759(10) 0.8199(6) 0.032(3) Uani 1 1 d .
H23 H 0.7178 0.1173 0.8293 0.039 Uiso 1 1 calc R
C24 C 0.7774(14) 0.2503(9) 0.8265(8) 0.033(3) Uani 1 1 d U
H24 H 0.8659 0.2511 0.8424 0.040 Uiso 1 1 calc R
C25 C 0.7008(14) 0.3242(9) 0.8044(7) 0.032(2) Uani 1 1 d .
H25 H 0.7313 0.3830 0.8023 0.039 Uiso 1 1 calc R
C26 C 0.5746(14) 0.2953(9) 0.7864(7) 0.032(2) Uani 1 1 d .
H26 H 0.5048 0.3308 0.7700 0.039 Uiso 1 1 calc R
C27 C 0.3517(11) 0.3592(7) 0.9209(6) 0.018(2) Uani 1 1 d .
C28 C 0.2036(10) 0.4679(7) 0.9030(6) 0.017(2) Uani 1 1 d U
H28 H 0.1351 0.4886 0.9348 0.021 Uiso 1 1 calc R
C29 C 0.1581(11) 0.3810(7) 0.8694(6) 0.0168(15) Uani 1 1 d .
H29A H 0.0776 0.3576 0.8908 0.020 Uiso 1 1 calc R
H29B H 0.1388 0.3909 0.8225 0.020 Uiso 1 1 calc R
C30 C 0.2421(12) 0.5411(8) 0.8562(7) 0.0248(18) Uani 1 1 d U
H30 H 0.2795 0.5893 0.8836 0.030 Uiso 1 1 calc R
C31 C 0.3501(11) 0.5151(8) 0.8082(6) 0.0248(18) Uani 1 1 d .
H31A H 0.3288 0.4580 0.7892 0.037 Uiso 1 1 calc R
H31B H 0.4353 0.5116 0.8310 0.037 Uiso 1 1 calc R
H31C H 0.3557 0.5589 0.7733 0.037 Uiso 1 1 calc R
C32 C 0.1206(13) 0.5778(8) 0.8230(7) 0.030(3) Uani 1 1 d .
H32A H 0.1468 0.6249 0.7933 0.045 Uiso 1 1 calc R
H32B H 0.0594 0.6008 0.8560 0.045 Uiso 1 1 calc R
H32C H 0.0765 0.5313 0.7982 0.045 Uiso 1 1 calc R

loop_
_atom_site_aniso_label
_atom_site_aniso_U_11
_atom_site_aniso_U_22
_atom_site_aniso_U_33
_atom_site_aniso_U_23
_atom_site_aniso_U_13
_atom_site_aniso_U_12
Au1 0.00998(15) 0.00735(16) 0.01648(19) -0.00103(16) 0.00023(14) 0.00050(14)
Cl1 0.0066(10) 0.0091(11) 0.071(2) -0.0007(13) 0.0098(15) -0.0003(10)
Fe1 0.0232(8) 0.0180(8) 0.0198(9) -0.0054(7) -0.0060(7) 0.0082(7)
Au2 0.00852(15) 0.00832(17) 0.0185(2) -0.00320(16) -0.00100(16) -0.00001(13)
Cl2 0.0168(11) 0.0115(11) 0.0285(16) -0.0052(11) 0.0083(11) -0.0010(10)
Fe2 0.0157(8) 0.0148(7) 0.0147(8) -0.0023(6) 0.0004(7) -0.0004(6)
O1 0.026(4) 0.013(3) 0.025(5) -0.003(4) -0.002(4) -0.008(3)
N1 0.011(4) 0.009(4) 0.024(6) -0.002(4) -0.002(4) -0.003(3)
C1 0.013(5) 0.014(5) 0.019(7) -0.005(5) -0.003(5) -0.006(4)
O2 0.011(4) 0.022(4) 0.023(5) -0.006(4) -0.011(3) 0.000(3)
N2 0.015(2) 0.018(2) 0.017(3) 0.004(2) 0.000(2) 0.000(2)
C2 0.009(5) 0.015(5) 0.018(6) 0.002(4) -0.001(4) 0.001(4)
C3 0.017(3) 0.017(3) 0.019(3) -0.004(3) 0.001(3) 0.000(3)
C4 0.024(6) 0.018(5) 0.020(7) -0.006(5) 0.002(5) 0.008(5)
C5 0.013(5) 0.023(6) 0.023(7) -0.003(5) 0.000(5) 0.005(4)
C6 0.029(3) 0.025(3) 0.026(3) -0.001(2) -0.002(2) 0.004(2)
C7 0.029(3) 0.025(3) 0.026(3) -0.001(2) -0.002(2) 0.004(2)
C8 0.051(6) 0.033(5) 0.045(7) -0.006(5) -0.009(5) 0.027(5)
C9 0.033(4) 0.033(4) 0.039(4) -0.005(3) -0.005(3) 0.001(3)
C10 0.051(6) 0.033(5) 0.045(7) -0.006(5) -0.009(5) 0.027(5)
C11 0.012(2) 0.014(2) 0.017(3) -0.003(2) -0.001(2) 0.000(2)
C12 0.012(2) 0.014(2) 0.017(3) -0.003(2) -0.001(2) 0.000(2)
C13 0.023(6) 0.019(5) 0.033(8) 0.004(6) 0.000(6) -0.010(5)
C14 0.023(6) 0.025(6) 0.010(6) -0.005(5) 0.005(5) -0.005(5)
C15 0.034(7) 0.027(7) 0.020(8) 0.001(6) 0.001(6) -0.005(6)
C16 0.015(6) 0.038(7) 0.023(7) -0.001(6) -0.003(5) -0.003(5)
C17 0.013(4) 0.012(4) 0.013(5) -0.001(4) 0.005(5) 0.003(4)
C18 0.010(5) 0.019(5) 0.011(6) 0.000(4) 0.004(4) 0.003(4)
C19 0.021(6) 0.017(5) 0.016(6) -0.010(5) 0.005(5) -0.008(4)
C20 0.017(3) 0.019(2) 0.014(3) -0.001(2) -0.001(2) 0.004(2)
C21 0.017(3) 0.019(2) 0.014(3) -0.001(2) -0.001(2) 0.004(2)
C22 0.034(7) 0.025(6) 0.021(7) -0.011(5) -0.007(6) 0.002(5)
C23 0.043(8) 0.045(8) 0.009(7) -0.003(6) 0.006(6) 0.022(7)
C24 0.033(4) 0.035(4) 0.031(4) -0.002(3) 0.004(3) -0.001(3)
C25 0.038(6) 0.038(5) 0.021(5) 0.001(4) 0.008(4) -0.007(4)
C26 0.038(6) 0.038(5) 0.021(5) 0.001(4) 0.008(4) -0.007(4)
C27 0.009(5) 0.019(5) 0.026(7) -0.001(5) 0.000(5) -0.008(4)
C28 0.016(3) 0.015(3) 0.021(3) -0.001(3) 0.002(3) -0.003(2)
C29 0.015(2) 0.018(2) 0.017(3) 0.004(2) 0.000(2) 0.000(2)
C30 0.020(3) 0.029(3) 0.026(3) 0.005(2) 0.000(2) 0.000(2)
C31 0.020(3) 0.029(3) 0.026(3) 0.005(2) 0.000(2) 0.000(2)
C32 0.030(7) 0.032(6) 0.028(7) 0.019(6) 0.007(6) 0.008(5)

loop_
_atom_type_symbol
_atom_type_description
_atom_type_scat_dispersion_real
_atom_type_scat_dispersion_imag
_atom_type_scat_source
C C 0.0033 0.0016 'International Tables Vol C Tables 4.2.6.8 and 6.1.1.4'
H H 0.0000 0.0000 'International Tables Vol C Tables 4.2.6.8 and 6.1.1.4'
N N 0.0061 0.0033 'International Tables Vol C Tables 4.2.6.8 and 6.1.1.4'
O O 0.0106 0.0060 'International Tables Vol C Tables 4.2.6.8 and 6.1.1.4'
Cl Cl 0.1484 0.1585 'International Tables Vol C Tables 4.2.6.8 and 6.1.1.4'
Fe Fe 0.3463 0.8444 'International Tables Vol C Tables 4.2.6.8 and 6.1.1.4'
Au Au -2.0133 8.8022 'International Tables Vol C Tables 4.2.6.8 and 6.1.1.4'

loop_
_citation_id
_citation_doi
_citation_year
1 10.1039/C5CC07018J 2015

loop_
_geom_angle_atom_site_label_1
_geom_angle_atom_site_label_2
_geom_angle_atom_site_label_3
_geom_angle
C1 Au1 N2 178.8(4)
C1 Au1 Cl2 91.1(3)
N2 Au1 Cl2 90.2(3)
C1 Au1 Au2 88.1(3)
N2 Au1 Au2 90.7(3)
Cl2 Au1 Au2 178.93(7)
C8 Fe1 C10 68.3(6)
C8 Fe1 C2 109.3(6)
C10 Fe1 C2 160.1(5)
C8 Fe1 C4 159.3(6)
C10 Fe1 C4 106.0(6)
C2 Fe1 C4 69.0(5)
C8 Fe1 C9 40.4(6)
C10 Fe1 C9 40.2(6)
C2 Fe1 C9 125.2(5)
C4 Fe1 C9 122.6(5)
C8 Fe1 C6 68.2(6)
C10 Fe1 C6 39.1(5)
C2 Fe1 C6 160.0(5)
C4 Fe1 C6 120.7(5)
C9 Fe1 C6 66.7(5)
C8 Fe1 C5 159.7(6)
C10 Fe1 C5 121.1(6)
C2 Fe1 C5 68.3(5)
C4 Fe1 C5 40.4(5)
C9 Fe1 C5 157.5(5)
C6 Fe1 C5 106.7(5)
C8 Fe1 C7 40.5(6)
C10 Fe1 C7 67.3(6)
C2 Fe1 C7 124.5(5)
C4 Fe1 C7 157.5(5)
C9 Fe1 C7 67.1(5)
C6 Fe1 C7 40.6(5)
C5 Fe1 C7 123.0(5)
C8 Fe1 C3 124.3(6)
C10 Fe1 C3 122.9(5)
C2 Fe1 C3 40.9(4)
C4 Fe1 C3 40.9(5)
C9 Fe1 C3 109.1(5)
C6 Fe1 C3 157.1(5)
C5 Fe1 C3 68.1(5)
C7 Fe1 C3 160.8(5)
C8 Fe1 C1 123.4(6)
C10 Fe1 C1 157.1(6)
C2 Fe1 C1 41.1(4)
C4 Fe1 C1 69.7(5)
C9 Fe1 C1 160.6(5)
C6 Fe1 C1 122.4(5)
C5 Fe1 C1 41.4(5)
C7 Fe1 C1 107.6(5)
C3 Fe1 C1 69.4(4)
C17 Au2 N1 177.9(4)
C17 Au2 Cl1 93.2(3)
N1 Au2 Cl1 87.7(2)
C17 Au2 Au1 87.3(3)
N1 Au2 Au1 91.7(2)
Cl1 Au2 Au1 176.23(9)
C19 Fe2 C21 70.1(5)
C19 Fe2 C18 41.5(4)
C21 Fe2 C18 68.4(4)
C19 Fe2 C24 150.5(5)
C21 Fe2 C24 105.4(5)
C18 Fe2 C24 165.5(5)
C19 Fe2 C25 164.0(6)
C21 Fe2 C25 122.3(5)
C18 Fe2 C25 129.6(5)
C24 Fe2 C25 41.6(6)
C19 Fe2 C22 104.0(5)
C21 Fe2 C22 158.5(5)
C18 Fe2 C22 121.6(5)
C24 Fe2 C22 69.0(6)
C25 Fe2 C22 68.2(6)
C19 Fe2 C20 40.9(4)
C21 Fe2 C20 41.7(4)
C18 Fe2 C20 68.3(4)
C24 Fe2 C20 116.4(5)
C25 Fe2 C20 155.1(5)
C22 Fe2 C20 120.7(5)
C19 Fe2 C23 115.4(5)
C21 Fe2 C23 122.2(5)
C18 Fe2 C23 153.6(6)
C24 Fe2 C23 40.9(6)
C25 Fe2 C23 68.4(6)
C22 Fe2 C23 40.3(5)
C20 Fe2 C23 102.6(5)
C19 Fe2 C26 125.2(5)
C21 Fe2 C26 158.6(5)
C18 Fe2 C26 111.7(5)
C24 Fe2 C26 68.9(6)
C25 Fe2 C26 40.0(5)
C22 Fe2 C26 40.6(5)
C20 Fe2 C26 159.6(5)
C23 Fe2 C26 67.9(6)
C19 Fe2 C17 70.4(4)
C21 Fe2 C17 41.0(4)
C18 Fe2 C17 40.8(4)
C24 Fe2 C17 126.1(5)
C25 Fe2 C17 111.3(5)
C22 Fe2 C17 158.2(5)
C20 Fe2 C17 69.6(4)
C23 Fe2 C17 161.3(5)
C26 Fe2 C17 124.8(5)
C11 O1 C13 108.5(9)
C11 N1 C12 109.8(8)
C11 N1 Au2 123.8(7)
C12 N1 Au2 125.7(7)
C2 C1 C5 105.2(10)
C2 C1 Au1 129.1(9)
C5 C1 Au1 125.2(8)
C2 C1 Fe1 68.6(6)
C5 C1 Fe1 68.8(6)
Au1 C1 Fe1 133.1(6)
C27 O2 C29 105.7(8)
C27 N2 C28 111.7(10)
C27 N2 Au1 122.2(8)
C28 N2 Au1 125.2(7)
C3 C2 C1 109.6(10)
C3 C2 C11 124.8(10)
C1 C2 C11 125.6(10)
C3 C2 Fe1 70.3(6)
C1 C2 Fe1 70.3(6)
C11 C2 Fe1 127.5(7)
C2 C3 C4 107.5(10)
C2 C3 Fe1 68.8(6)
C4 C3 Fe1 68.8(6)
C2 C3 H3 126.2
C4 C3 H3 126.2
Fe1 C3 H3 127.7
C5 C4 C3 107.8(11)
C5 C4 Fe1 70.1(7)
C3 C4 Fe1 70.3(6)
C5 C4 H4 126.1
C3 C4 H4 126.1
Fe1 C4 H4 125.1
C4 C5 C1 109.9(11)
C4 C5 Fe1 69.4(7)
C1 C5 Fe1 69.8(6)
C4 C5 H5 125.0
C1 C5 H5 125.0
Fe1 C5 H5 127.3
C10 C6 C7 108.5(13)
C10 C6 Fe1 70.0(8)
C7 C6 Fe1 69.8(7)
C10 C6 H6 125.8
C7 C6 H6 125.8
Fe1 C6 H6 126.0
C8 C7 C6 107.1(13)
C8 C7 Fe1 68.3(7)
C6 C7 Fe1 69.5(7)
C8 C7 H7 126.4
C6 C7 H7 126.4
Fe1 C7 H7 127.3
C9 C8 C7 107.6(14)
C9 C8 Fe1 71.0(8)
C7 C8 Fe1 71.2(8)
C9 C8 H8 126.2
C7 C8 H8 126.2
Fe1 C8 H8 123.2
C8 C9 C10 108.2(13)
C8 C9 Fe1 68.6(8)
C10 C9 Fe1 69.5(8)
C8 C9 H9 125.9
C10 C9 H9 125.9
Fe1 C9 H9 127.6
C6 C10 C9 108.5(14)
C6 C10 Fe1 70.9(9)
C9 C10 Fe1 70.2(8)
C6 C10 H10 125.8
C9 C10 H10 125.8
Fe1 C10 H10 124.7
N1 C11 O1 114.7(10)
N1 C11 C2 126.6(9)
O1 C11 C2 118.7(10)
N1 C12 C13 102.3(9)
N1 C12 C14 112.0(9)
C13 C12 C14 116.7(9)
N1 C12 H12 108.5
C13 C12 H12 108.5
C14 C12 H12 108.5
O1 C13 C12 103.2(8)
O1 C13 H13A 111.1
C12 C13 H13A 111.1
O1 C13 H13B 111.1
C12 C13 H13B 111.1
H13A C13 H13B 109.1
C15 C14 C12 109.5(10)
C15 C14 C16 110.3(10)
C12 C14 C16 112.2(9)
C15 C14 H14 108.2
C12 C14 H14 108.2
C16 C14 H14 108.2
C14 C15 H15A 109.5
C14 C15 H15B 109.5
H15A C15 H15B 109.5
C14 C15 H15C 109.5
H15A C15 H15C 109.5
H15B C15 H15C 109.5
C14 C16 H16A 109.5
C14 C16 H16B 109.5
H16A C16 H16B 109.5
C14 C16 H16C 109.5
H16A C16 H16C 109.5
H16B C16 H16C 109.5
C18 C17 C21 105.4(9)
C18 C17 Au2 129.9(7)
C21 C17 Au2 124.7(8)
C18 C17 Fe2 68.1(6)
C21 C17 Fe2 67.8(6)
Au2 C17 Fe2 129.7(6)
C17 C18 C19 110.6(9)
C17 C18 C27 124.2(9)
C19 C18 C27 125.1(10)
C17 C18 Fe2 71.1(6)
C19 C18 Fe2 68.3(6)
C27 C18 Fe2 124.7(8)
C20 C19 C18 107.0(9)
C20 C19 Fe2 71.2(6)
C18 C19 Fe2 70.1(6)
C20 C19 H19 126.5
C18 C19 H19 126.5
Fe2 C19 H19 123.8
C19 C20 C21 107.5(9)
C19 C20 Fe2 67.9(7)
C21 C20 Fe2 68.2(6)
C19 C20 H20 126.2
C21 C20 H20 126.2
Fe2 C20 H20 129.2
C17 C21 C20 109.2(9)
C17 C21 Fe2 71.2(7)
C20 C21 Fe2 70.1(6)
C17 C21 H21 125.4
C20 C21 H21 125.4
Fe2 C21 H21 124.9
C23 C22 C26 107.9(13)
C23 C22 Fe2 70.1(8)
C26 C22 Fe2 70.0(8)
C23 C22 H22 126.0
C26 C22 H22 126.0
Fe2 C22 H22 125.4
C22 C23 C24 108.8(12)
C22 C23 Fe2 69.6(7)
C24 C23 Fe2 68.8(8)
C22 C23 H23 125.6
C24 C23 H23 125.6
Fe2 C23 H23 127.7
C23 C24 C25 106.2(13)
C23 C24 Fe2 70.3(8)
C25 C24 Fe2 69.3(8)
C23 C24 H24 126.9
C25 C24 H24 126.9
Fe2 C24 H24 125.0
C26 C25 C24 108.8(13)
C26 C25 Fe2 70.7(8)
C24 C25 Fe2 69.1(8)
C26 C25 H25 125.6
C24 C25 H25 125.6
Fe2 C25 H25 126.2
C25 C26 C22 108.2(13)
C25 C26 Fe2 69.2(8)
C22 C26 Fe2 69.4(8)
C25 C26 H26 125.9
C22 C26 H26 125.9
Fe2 C26 H26 127.1
N2 C27 O2 115.2(10)
N2 C27 C18 125.8(10)
O2 C27 C18 118.9(10)
N2 C28 C30 108.9(9)
N2 C28 C29 100.6(8)
C30 C28 C29 115.0(10)
N2 C28 H28 110.6
C30 C28 H28 110.6
C29 C28 H28 110.6
O2 C29 C28 105.2(8)
O2 C29 H29A 110.7
C28 C29 H29A 110.7
O2 C29 H29B 110.7
C28 C29 H29B 110.7
H29A C29 H29B 108.8
C32 C30 C31 112.8(11)
C32 C30 C28 110.4(10)
C31 C30 C28 113.3(10)
C32 C30 H30 106.6
C31 C30 H30 106.6
C28 C30 H30 106.6
C30 C31 H31A 109.5
C30 C31 H31B 109.5
H31A C31 H31B 109.5
C30 C31 H31C 109.5
H31A C31 H31C 109.5
H31B C31 H31C 109.5
C30 C32 H32A 109.5
C30 C32 H32B 109.5
H32A C32 H32B 109.5
C30 C32 H32C 109.5
H32A C32 H32C 109.5
H32B C32 H32C 109.5

loop_
_geom_bond_atom_site_label_1
_geom_bond_atom_site_label_2
_geom_bond_distance
Au1 C1 1.996(11)
Au1 N2 2.103(10)
Au1 Cl2 2.397(3)
Au1 Au2 2.5333(5)
Cl1 Au2 2.372(3)
Fe1 C8 2.007(14)
Fe1 C10 2.031(15)
Fe1 C2 2.036(11)
Fe1 C4 2.036(11)
Fe1 C9 2.040(13)
Fe1 C6 2.042(13)
Fe1 C5 2.045(11)
Fe1 C7 2.046(13)
Fe1 C3 2.055(11)
Fe1 C1 2.058(11)
Au2 C17 1.994(9)
Au2 N1 2.099(8)
Fe2 C19 2.003(11)
Fe2 C21 2.022(12)
Fe2 C18 2.027(11)
Fe2 C24 2.027(15)
Fe2 C25 2.030(14)
Fe2 C22 2.041(12)
Fe2 C20 2.047(12)
Fe2 C23 2.048(13)
Fe2 C26 2.050(14)
Fe2 C17 2.067(11)
O1 C11 1.314(12)
O1 C13 1.475(15)
N1 C11 1.298(14)
N1 C12 1.472(14)
C1 C2 1.436(14)
C1 C5 1.449(17)
O2 C27 1.355(13)
O2 C29 1.459(12)
N2 C27 1.290(14)
N2 C28 1.444(14)
C2 C3 1.429(16)
C2 C11 1.441(16)
C3 C4 1.429(16)
C3 H3 0.9500
C4 C5 1.410(17)
C4 H4 0.9500
C5 H5 0.9500
C6 C10 1.364(19)
C6 C7 1.420(19)
C6 H6 0.9500
C7 C8 1.40(2)
C7 H7 0.9500
C8 C9 1.40(2)
C8 H8 0.9500
C9 C10 1.40(2)
C9 H9 0.9500
C10 H10 0.9500
C12 C13 1.528(15)
C12 C14 1.531(16)
C12 H12 1.0000
C13 H13A 0.9900
C13 H13B 0.9900
C14 C15 1.504(16)
C14 C16 1.583(16)
C14 H14 1.0000
C15 H15A 0.9800
C15 H15B 0.9800
C15 H15C 0.9800
C16 H16A 0.9800
C16 H16B 0.9800
C16 H16C 0.9800
C17 C18 1.427(15)
C17 C21 1.433(14)
C18 C19 1.429(15)
C18 C27 1.457(15)
C19 C20 1.417(15)
C19 H19 0.9500
C20 C21 1.448(14)
C20 H20 0.9500
C21 H21 0.9500
C22 C23 1.410(18)
C22 C26 1.420(18)
C22 H22 0.9500
C23 C24 1.42(2)
C23 H23 0.9500
C24 C25 1.44(2)
C24 H24 0.9500
C25 C26 1.40(2)
C25 H25 0.9500
C26 H26 0.9500
C28 C30 1.524(16)
C28 C29 1.565(15)
C28 H28 1.0000
C29 H29A 0.9900
C29 H29B 0.9900
C30 C32 1.509(17)
C30 C31 1.521(16)
C30 H30 1.0000
C31 H31A 0.9800
C31 H31B 0.9800
C31 H31C 0.9800
C32 H32A 0.9800
C32 H32B 0.9800
C32 H32C 0.9800

loop_
_geom_torsion_atom_site_label_1
_geom_torsion_atom_site_label_2
_geom_torsion_atom_site_label_3
_geom_torsion_atom_site_label_4
_geom_torsion
C1 Au1 Au2 C17 127.4(5)
N2 Au1 Au2 C17 -52.7(4)
Cl2 Au1 Au2 C17 162(4)
C1 Au1 Au2 N1 -50.7(4)
N2 Au1 Au2 N1 129.1(4)
Cl2 Au1 Au2 N1 -16(4)
C1 Au1 Au2 Cl1 29.6(10)
N2 Au1 Au2 Cl1 -150.6(10)
Cl2 Au1 Au2 Cl1 64(4)
C17 Au2 N1 C11 -8(11)
Cl1 Au2 N1 C11 -123.5(8)
Au1 Au2 N1 C11 52.8(8)
C17 Au2 N1 C12 161(10)
Cl1 Au2 N1 C12 45.3(8)
Au1 Au2 N1 C12 -138.5(8)
N2 Au1 C1 C2 37(20)
Cl2 Au1 C1 C2 -135.1(10)
Au2 Au1 C1 C2 44.2(10)
N2 Au1 C1 C5 -153(19)
Cl2 Au1 C1 C5 35.0(9)
Au2 Au1 C1 C5 -145.6(9)
N2 Au1 C1 Fe1 -60(20)
Cl2 Au1 C1 Fe1 128.1(7)
Au2 Au1 C1 Fe1 -52.5(7)
C8 Fe1 C1 C2 -81.1(9)
C10 Fe1 C1 C2 164.0(12)
C4 Fe1 C1 C2 80.9(7)
C9 Fe1 C1 C2 -51.9(17)
C6 Fe1 C1 C2 -164.9(7)
C5 Fe1 C1 C2 116.9(9)
C7 Fe1 C1 C2 -122.8(7)
C3 Fe1 C1 C2 37.1(6)
C8 Fe1 C1 C5 162.0(8)
C10 Fe1 C1 C5 47.1(15)
C2 Fe1 C1 C5 -116.9(9)
C4 Fe1 C1 C5 -36.0(7)
C9 Fe1 C1 C5 -168.8(14)
C6 Fe1 C1 C5 78.2(8)
C7 Fe1 C1 C5 120.3(7)
C3 Fe1 C1 C5 -79.8(7)
C8 Fe1 C1 Au1 43.0(11)
C10 Fe1 C1 Au1 -71.9(17)
C2 Fe1 C1 Au1 124.1(11)
C4 Fe1 C1 Au1 -155.0(9)
C9 Fe1 C1 Au1 72.2(17)
C6 Fe1 C1 Au1 -40.8(10)
C5 Fe1 C1 Au1 -119.0(11)
C7 Fe1 C1 Au1 1.3(10)
C3 Fe1 C1 Au1 161.2(9)
C1 Au1 N2 C27 64(19)
Cl2 Au1 N2 C27 -123.9(9)
Au2 Au1 N2 C27 56.7(9)
C1 Au1 N2 C28 -128(19)
Cl2 Au1 N2 C28 44.2(8)
Au2 Au1 N2 C28 -135.2(8)
C5 C1 C2 C3 0.0(12)
Au1 C1 C2 C3 171.7(8)
Fe1 C1 C2 C3 -59.5(8)
C5 C1 C2 C11 -177.8(10)
Au1 C1 C2 C11 -6.2(16)
Fe1 C1 C2 C11 122.7(10)
C5 C1 C2 Fe1 59.5(7)
Au1 C1 C2 Fe1 -128.8(9)
C8 Fe1 C2 C3 -120.5(8)
C10 Fe1 C2 C3 -41.2(18)
C4 Fe1 C2 C3 37.5(7)
C9 Fe1 C2 C3 -78.3(8)
C6 Fe1 C2 C3 160.3(14)
C5 Fe1 C2 C3 81.1(7)
C7 Fe1 C2 C3 -163.0(7)
C1 Fe1 C2 C3 120.4(9)
C8 Fe1 C2 C1 119.1(7)
C10 Fe1 C2 C1 -161.6(15)
C4 Fe1 C2 C1 -82.9(7)
C9 Fe1 C2 C1 161.3(7)
C6 Fe1 C2 C1 39.9(17)
C5 Fe1 C2 C1 -39.4(6)
C7 Fe1 C2 C1 76.6(8)
C3 Fe1 C2 C1 -120.4(9)
C8 Fe1 C2 C11 -1.2(11)
C10 Fe1 C2 C11 78.1(19)
C4 Fe1 C2 C11 156.8(11)
C9 Fe1 C2 C11 41.0(12)
C6 Fe1 C2 C11 -80.4(17)
C5 Fe1 C2 C11 -159.7(11)
C7 Fe1 C2 C11 -43.7(12)
C3 Fe1 C2 C11 119.3(12)
C1 Fe1 C2 C11 -120.3(13)
C1 C2 C3 C4 1.4(12)
C11 C2 C3 C4 179.3(10)
Fe1 C2 C3 C4 -58.1(8)
C1 C2 C3 Fe1 59.5(8)
C11 C2 C3 Fe1 -122.6(10)
C8 Fe1 C3 C2 79.8(8)
C10 Fe1 C3 C2 164.5(7)
C4 Fe1 C3 C2 -119.7(10)
C9 Fe1 C3 C2 122.1(7)
C6 Fe1 C3 C2 -162.8(12)
C5 Fe1 C3 C2 -81.8(7)
C7 Fe1 C3 C2 47.1(18)
C1 Fe1 C3 C2 -37.2(6)
C8 Fe1 C3 C4 -160.4(8)
C10 Fe1 C3 C4 -75.7(9)
C2 Fe1 C3 C4 119.7(10)
C9 Fe1 C3 C4 -118.1(8)
C6 Fe1 C3 C4 -43.0(16)
C5 Fe1 C3 C4 38.0(7)
C7 Fe1 C3 C4 166.8(14)
C1 Fe1 C3 C4 82.5(8)
C2 C3 C4 C5 -2.3(13)
Fe1 C3 C4 C5 -60.4(8)
C2 C3 C4 Fe1 58.1(7)
C8 Fe1 C4 C5 170.0(15)
C10 Fe1 C4 C5 -119.5(8)
C2 Fe1 C4 C5 80.8(8)
C9 Fe1 C4 C5 -160.0(8)
C6 Fe1 C4 C5 -79.6(9)
C7 Fe1 C4 C5 -50.4(17)
C3 Fe1 C4 C5 118.3(10)
C1 Fe1 C4 C5 36.8(7)
C8 Fe1 C4 C3 51.6(19)
C10 Fe1 C4 C3 122.2(8)
C2 Fe1 C4 C3 -37.5(7)
C9 Fe1 C4 C3 81.6(9)
C6 Fe1 C4 C3 162.0(7)
C5 Fe1 C4 C3 -118.3(11)
C7 Fe1 C4 C3 -168.7(13)
C1 Fe1 C4 C3 -81.5(7)
C3 C4 C5 C1 2.3(13)
Fe1 C4 C5 C1 -58.1(8)
C3 C4 C5 Fe1 60.5(8)
C2 C1 C5 C4 -1.5(12)
Au1 C1 C5 C4 -173.5(8)
Fe1 C1 C5 C4 57.9(8)
C2 C1 C5 Fe1 -59.4(7)
Au1 C1 C5 Fe1 128.6(8)
C8 Fe1 C5 C4 -169.8(16)
C10 Fe1 C5 C4 77.8(9)
C2 Fe1 C5 C4 -82.6(8)
C9 Fe1 C5 C4 48.6(16)
C6 Fe1 C5 C4 117.9(8)
C7 Fe1 C5 C4 159.4(8)
C3 Fe1 C5 C4 -38.4(7)
C1 Fe1 C5 C4 -121.7(10)
C8 Fe1 C5 C1 -48.1(19)
C10 Fe1 C5 C1 -160.5(7)
C2 Fe1 C5 C1 39.1(6)
C4 Fe1 C5 C1 121.7(10)
C9 Fe1 C5 C1 170.3(12)
C6 Fe1 C5 C1 -120.4(7)
C7 Fe1 C5 C1 -78.9(8)
C3 Fe1 C5 C1 83.3(7)
C8 Fe1 C6 C10 81.9(10)
C2 Fe1 C6 C10 168.6(13)
C4 Fe1 C6 C10 -77.2(10)
C9 Fe1 C6 C10 38.1(9)
C5 Fe1 C6 C10 -119.0(9)
C7 Fe1 C6 C10 119.6(12)
C3 Fe1 C6 C10 -45.9(17)
C1 Fe1 C6 C10 -161.4(9)
C8 Fe1 C6 C7 -37.6(8)
C10 Fe1 C6 C7 -119.6(12)
C2 Fe1 C6 C7 49.1(17)
C4 Fe1 C6 C7 163.3(8)
C9 Fe1 C6 C7 -81.5(8)
C5 Fe1 C6 C7 121.5(8)
C3 Fe1 C6 C7 -165.4(12)
C1 Fe1 C6 C7 79.0(9)
C10 C6 C7 C8 -1.4(15)
Fe1 C6 C7 C8 58.1(9)
C10 C6 C7 Fe1 -59.5(9)
C10 Fe1 C7 C8 -82.6(10)
C2 Fe1 C7 C8 79.1(10)
C4 Fe1 C7 C8 -159.4(13)
C9 Fe1 C7 C8 -38.8(9)
C6 Fe1 C7 C8 -119.1(12)
C5 Fe1 C7 C8 164.1(9)
C3 Fe1 C7 C8 43.5(19)
C1 Fe1 C7 C8 121.2(9)
C8 Fe1 C7 C6 119.1(12)
C10 Fe1 C7 C6 36.5(8)
C2 Fe1 C7 C6 -161.7(7)
C4 Fe1 C7 C6 -40.2(17)
C9 Fe1 C7 C6 80.3(8)
C5 Fe1 C7 C6 -76.8(9)
C3 Fe1 C7 C6 162.7(14)
C1 Fe1 C7 C6 -119.6(8)
C6 C7 C8 C9 3.2(14)
Fe1 C7 C8 C9 62.1(9)
C6 C7 C8 Fe1 -58.9(9)
C10 Fe1 C8 C9 -36.9(9)
C2 Fe1 C8 C9 122.0(9)
C4 Fe1 C8 C9 41(2)
C6 Fe1 C8 C9 -79.2(9)
C5 Fe1 C8 C9 -158.4(14)
C7 Fe1 C8 C9 -117.0(13)
C3 Fe1 C8 C9 79.0(10)
C1 Fe1 C8 C9 165.5(8)
C10 Fe1 C8 C7 80.1(9)
C2 Fe1 C8 C7 -121.0(8)
C4 Fe1 C8 C7 157.5(14)
C9 Fe1 C8 C7 117.0(13)
C6 Fe1 C8 C7 37.8(8)
C5 Fe1 C8 C7 -41(2)
C3 Fe1 C8 C7 -164.1(8)
C1 Fe1 C8 C7 -77.5(10)
C7 C8 C9 C10 -3.9(15)
Fe1 C8 C9 C10 58.4(9)
C7 C8 C9 Fe1 -62.3(9)
C10 Fe1 C9 C8 120.3(13)
C2 Fe1 C9 C8 -78.2(10)
C4 Fe1 C9 C8 -164.2(9)
C6 Fe1 C9 C8 83.2(10)
C5 Fe1 C9 C8 160.5(12)
C7 Fe1 C9 C8 38.9(9)
C3 Fe1 C9 C8 -120.9(9)
C1 Fe1 C9 C8 -39.0(19)
C8 Fe1 C9 C10 -120.3(13)
C2 Fe1 C9 C10 161.5(8)
C4 Fe1 C9 C10 75.5(9)
C6 Fe1 C9 C10 -37.0(8)
C5 Fe1 C9 C10 40.2(17)
C7 Fe1 C9 C10 -81.4(9)
C3 Fe1 C9 C10 118.8(8)
C1 Fe1 C9 C10 -159.3(13)
C7 C6 C10 C9 -1.0(15)
Fe1 C6 C10 C9 -60.4(9)
C7 C6 C10 Fe1 59.4(9)
C8 C9 C10 C6 3.1(15)
Fe1 C9 C10 C6 60.8(10)
C8 C9 C10 Fe1 -57.8(9)
C8 Fe1 C10 C6 -81.7(9)
C2 Fe1 C10 C6 -168.6(13)
C4 Fe1 C10 C6 119.3(9)
C9 Fe1 C10 C6 -118.8(12)
C5 Fe1 C10 C6 78.0(10)
C7 Fe1 C10 C6 -37.9(8)
C3 Fe1 C10 C6 160.6(8)
C1 Fe1 C10 C6 43.6(18)
C8 Fe1 C10 C9 37.0(8)
C2 Fe1 C10 C9 -49.8(19)
C4 Fe1 C10 C9 -121.9(8)
C6 Fe1 C10 C9 118.8(12)
C5 Fe1 C10 C9 -163.2(8)
C7 Fe1 C10 C9 80.9(9)
C3 Fe1 C10 C9 -80.7(9)
C1 Fe1 C10 C9 162.4(11)
C12 N1 C11 O1 -3.4(13)
Au2 N1 C11 O1 166.9(7)
C12 N1 C11 C2 174.1(10)
Au2 N1 C11 C2 -15.6(15)
C13 O1 C11 N1 -5.1(12)
C13 O1 C11 C2 177.2(9)
C3 C2 C11 N1 162.2(11)
C1 C2 C11 N1 -20.3(17)
Fe1 C2 C11 N1 71.3(14)
C3 C2 C11 O1 -20.4(16)
C1 C2 C11 O1 157.1(10)
Fe1 C2 C11 O1 -111.3(10)
C11 N1 C12 C13 9.8(11)
Au2 N1 C12 C13 -160.3(7)
C11 N1 C12 C14 -116.0(10)
Au2 N1 C12 C14 73.9(11)
C11 O1 C13 C12 10.8(11)
N1 C12 C13 O1 -11.9(10)
C14 C12 C13 O1 110.7(11)
N1 C12 C14 C15 178.3(9)
C13 C12 C14 C15 60.9(13)
N1 C12 C14 C16 55.4(12)
C13 C12 C14 C16 -62.0(13)
N1 Au2 C17 C18 101(11)
Cl1 Au2 C17 C18 -143.8(10)
Au1 Au2 C17 C18 39.9(10)
N1 Au2 C17 C21 -77(11)
Cl1 Au2 C17 C21 38.5(10)
Au1 Au2 C17 C21 -137.8(10)
N1 Au2 C17 Fe2 -166(10)
Cl1 Au2 C17 Fe2 -50.3(7)
Au1 Au2 C17 Fe2 133.5(6)
C19 Fe2 C17 C18 -36.4(6)
C21 Fe2 C17 C18 -118.2(9)
C24 Fe2 C17 C18 171.5(7)
C25 Fe2 C17 C18 126.6(7)
C22 Fe2 C17 C18 42.4(15)
C20 Fe2 C17 C18 -80.1(6)
C23 Fe2 C17 C18 -148.2(16)
C26 Fe2 C17 C18 83.5(8)
C19 Fe2 C17 C21 81.8(7)
C18 Fe2 C17 C21 118.2(9)
C24 Fe2 C17 C21 -70.3(8)
C25 Fe2 C17 C21 -115.2(7)
C22 Fe2 C17 C21 160.6(12)
C20 Fe2 C17 C21 38.1(6)
C23 Fe2 C17 C21 -30.0(18)
C26 Fe2 C17 C21 -158.3(7)
C19 Fe2 C17 Au2 -160.8(8)
C21 Fe2 C17 Au2 117.4(10)
C18 Fe2 C17 Au2 -124.3(10)
C24 Fe2 C17 Au2 47.1(10)
C25 Fe2 C17 Au2 2.3(9)
C22 Fe2 C17 Au2 -82.0(15)
C20 Fe2 C17 Au2 155.6(8)
C23 Fe2 C17 Au2 87.5(17)
C26 Fe2 C17 Au2 -40.9(9)
C21 C17 C18 C19 -0.8(13)
Au2 C17 C18 C19 -178.9(8)
Fe2 C17 C18 C19 56.9(8)
C21 C17 C18 C27 -177.5(11)
Au2 C17 C18 C27 4.4(17)
Fe2 C17 C18 C27 -119.7(11)
C21 C17 C18 Fe2 -57.8(8)
Au2 C17 C18 Fe2 124.2(10)
C19 Fe2 C18 C17 122.4(9)
C21 Fe2 C18 C17 38.4(6)
C24 Fe2 C18 C17 -29(2)
C25 Fe2 C18 C17 -76.2(8)
C22 Fe2 C18 C17 -162.9(6)
C20 Fe2 C18 C17 83.5(6)
C23 Fe2 C18 C17 157.7(10)
C26 Fe2 C18 C17 -118.5(7)
C21 Fe2 C18 C19 -84.0(7)
C24 Fe2 C18 C19 -151(2)
C25 Fe2 C18 C19 161.4(8)
C22 Fe2 C18 C19 74.7(8)
C20 Fe2 C18 C19 -39.0(7)
C23 Fe2 C18 C19 35.3(14)
C26 Fe2 C18 C19 119.1(7)
C17 Fe2 C18 C19 -122.4(9)
C19 Fe2 C18 C27 -118.6(12)
C21 Fe2 C18 C27 157.4(10)
C24 Fe2 C18 C27 90(2)
C25 Fe2 C18 C27 42.8(12)
C22 Fe2 C18 C27 -43.9(11)
C20 Fe2 C18 C27 -157.5(10)
C23 Fe2 C18 C27 -83.3(14)
C26 Fe2 C18 C27 0.5(11)
C17 Fe2 C18 C27 119.0(12)
C17 C18 C19 C20 3.4(13)
C27 C18 C19 C20 -179.9(11)
Fe2 C18 C19 C20 62.0(8)
C17 C18 C19 Fe2 -58.6(8)
C27 C18 C19 Fe2 118.1(11)
C21 Fe2 C19 C20 -37.4(6)
C18 Fe2 C19 C20 -116.9(9)
C24 Fe2 C19 C20 48.9(13)
C25 Fe2 C19 C20 179.8(17)
C22 Fe2 C19 C20 121.0(7)
C23 Fe2 C19 C20 79.7(8)
C26 Fe2 C19 C20 159.6(7)
C17 Fe2 C19 C20 -81.1(6)
C21 Fe2 C19 C18 79.5(7)
C24 Fe2 C19 C18 165.8(10)
C25 Fe2 C19 C18 -63(2)
C22 Fe2 C19 C18 -122.1(7)
C20 Fe2 C19 C18 116.9(9)
C23 Fe2 C19 C18 -163.5(7)
C26 Fe2 C19 C18 -83.5(8)
C17 Fe2 C19 C18 35.8(6)
C18 C19 C20 C21 -4.6(13)
Fe2 C19 C20 C21 56.7(8)
C18 C19 C20 Fe2 -61.3(8)
C21 Fe2 C20 C19 120.8(9)
C18 Fe2 C20 C19 39.5(6)
C24 Fe2 C20 C19 -155.5(7)
C25 Fe2 C20 C19 -179.9(11)
C22 Fe2 C20 C19 -75.3(8)
C23 Fe2 C20 C19 -114.4(7)
C26 Fe2 C20 C19 -54.8(16)
C17 Fe2 C20 C19 83.3(6)
C19 Fe2 C20 C21 -120.8(9)
C18 Fe2 C20 C21 -81.3(6)
C24 Fe2 C20 C21 83.6(7)
C25 Fe2 C20 C21 59.3(14)
C22 Fe2 C20 C21 163.8(7)
C23 Fe2 C20 C21 124.7(7)
C26 Fe2 C20 C21 -175.7(13)
C17 Fe2 C20 C21 -37.5(6)
C18 C17 C21 C20 -2.1(13)
Au2 C17 C21 C20 176.1(8)
Fe2 C17 C21 C20 -60.0(8)
C18 C17 C21 Fe2 58.0(8)
Au2 C17 C21 Fe2 -123.9(8)
C19 C20 C21 C17 4.2(13)
Fe2 C20 C21 C17 60.7(8)
C19 C20 C21 Fe2 -56.5(8)
C19 Fe2 C21 C17 -82.8(7)
C18 Fe2 C21 C17 -38.2(6)
C24 Fe2 C21 C17 127.9(7)
C25 Fe2 C21 C17 85.9(8)
C22 Fe2 C21 C17 -160.3(13)
C20 Fe2 C21 C17 -119.5(9)
C23 Fe2 C21 C17 169.1(7)
C26 Fe2 C21 C17 56.4(16)
C19 Fe2 C21 C20 36.8(6)
C18 Fe2 C21 C20 81.3(6)
C24 Fe2 C21 C20 -112.6(7)
C25 Fe2 C21 C20 -154.6(7)
C22 Fe2 C21 C20 -40.8(16)
C23 Fe2 C21 C20 -71.4(8)
C26 Fe2 C21 C20 175.9(13)
C17 Fe2 C21 C20 119.5(9)
C19 Fe2 C22 C23 -112.9(9)
C21 Fe2 C22 C23 -41.7(18)
C18 Fe2 C22 C23 -154.1(8)
C24 Fe2 C22 C23 37.0(8)
C25 Fe2 C22 C23 81.8(9)
C20 Fe2 C22 C23 -72.1(9)
C26 Fe2 C22 C23 118.7(12)
C17 Fe2 C22 C23 174.8(12)
C19 Fe2 C22 C26 128.4(8)
C21 Fe2 C22 C26 -160.4(12)
C18 Fe2 C22 C26 87.2(9)
C24 Fe2 C22 C26 -81.7(9)
C25 Fe2 C22 C26 -36.9(8)
C20 Fe2 C22 C26 169.2(7)
C23 Fe2 C22 C26 -118.7(12)
C17 Fe2 C22 C26 56.1(16)
C26 C22 C23 C24 2.5(16)
Fe2 C22 C23 C24 -57.6(10)
C26 C22 C23 Fe2 60.1(9)
C19 Fe2 C23 C22 81.7(9)
C21 Fe2 C23 C22 163.3(7)
C18 Fe2 C23 C22 56.6(15)
C24 Fe2 C23 C22 -121.0(12)
C25 Fe2 C23 C22 -81.3(9)
C20 Fe2 C23 C22 123.0(8)
C26 Fe2 C23 C22 -38.0(8)
C17 Fe2 C23 C22 -174.0(13)
C19 Fe2 C23 C24 -157.3(8)
C21 Fe2 C23 C24 -75.8(10)
C18 Fe2 C23 C24 177.6(10)
C25 Fe2 C23 C24 39.6(9)
C22 Fe2 C23 C24 121.0(12)
C20 Fe2 C23 C24 -116.0(9)
C26 Fe2 C23 C24 82.9(9)
C17 Fe2 C23 C24 -53.0(19)
C22 C23 C24 C25 -2.3(16)
Fe2 C23 C24 C25 -60.4(10)
C22 C23 C24 Fe2 58.1(10)
C19 Fe2 C24 C23 44.9(15)
C21 Fe2 C24 C23 121.7(8)
C18 Fe2 C24 C23 -175.7(19)
C25 Fe2 C24 C23 -116.8(12)
C22 Fe2 C24 C23 -36.5(8)
C20 Fe2 C24 C23 78.4(9)
C26 Fe2 C24 C23 -80.1(9)
C17 Fe2 C24 C23 161.5(7)
C19 Fe2 C24 C25 161.7(10)
C21 Fe2 C24 C25 -121.5(8)
C18 Fe2 C24 C25 -59(3)
C22 Fe2 C24 C25 80.3(9)
C20 Fe2 C24 C25 -164.8(8)
C23 Fe2 C24 C25 116.8(12)
C26 Fe2 C24 C25 36.7(8)
C17 Fe2 C24 C25 -81.7(10)
C23 C24 C25 C26 1.2(16)
Fe2 C24 C25 C26 -59.8(10)
C23 C24 C25 Fe2 61.1(10)
C19 Fe2 C25 C26 -26(2)
C21 Fe2 C25 C26 -163.8(7)
C18 Fe2 C25 C26 -76.3(10)
C24 Fe2 C25 C26 119.9(12)
C22 Fe2 C25 C26 37.4(8)
C20 Fe2 C25 C26 153.7(11)
C23 Fe2 C25 C26 80.9(9)
C17 Fe2 C25 C26 -119.2(8)
C19 Fe2 C25 C24 -145.9(17)
C21 Fe2 C25 C24 76.3(9)
C18 Fe2 C25 C24 163.8(8)
C22 Fe2 C25 C24 -82.5(9)
C20 Fe2 C25 C24 33.8(16)
C23 Fe2 C25 C24 -38.9(8)
C26 Fe2 C25 C24 -119.9(12)
C17 Fe2 C25 C24 120.9(8)
C24 C25 C26 C22 0.2(16)
Fe2 C25 C26 C22 -58.5(9)
C24 C25 C26 Fe2 58.8(10)
C23 C22 C26 C25 -1.7(15)
Fe2 C22 C26 C25 58.4(10)
C23 C22 C26 Fe2 -60.1(9)
C19 Fe2 C26 C25 171.5(8)
C21 Fe2 C26 C25 40.3(18)
C18 Fe2 C26 C25 126.3(8)
C24 Fe2 C26 C25 -38.1(8)
C22 Fe2 C26 C25 -120.0(12)
C20 Fe2 C26 C25 -147.5(13)
C23 Fe2 C26 C25 -82.2(9)
C17 Fe2 C26 C25 82.0(9)
C19 Fe2 C26 C22 -68.5(9)
C21 Fe2 C26 C22 160.4(12)
C18 Fe2 C26 C22 -113.6(8)
C24 Fe2 C26 C22 81.9(9)
C25 Fe2 C26 C22 120.0(12)
C20 Fe2 C26 C22 -27.5(18)
C23 Fe2 C26 C22 37.8(8)
C17 Fe2 C26 C22 -158.0(7)
C28 N2 C27 O2 -0.6(14)
Au1 N2 C27 O2 169.1(7)
C28 N2 C27 C18 175.3(11)
Au1 N2 C27 C18 -15.0(16)
C29 O2 C27 N2 -7.8(13)
C29 O2 C27 C18 176.0(10)
C17 C18 C27 N2 -28.7(19)
C19 C18 C27 N2 155.1(12)
Fe2 C18 C27 N2 -118.4(12)
C17 C18 C27 O2 147.1(11)
C19 C18 C27 O2 -29.1(17)
Fe2 C18 C27 O2 57.3(14)
C27 N2 C28 C30 -113.3(11)
Au1 N2 C28 C30 77.4(11)
C27 N2 C28 C29 7.9(12)
Au1 N2 C28 C29 -161.3(7)
C27 O2 C29 C28 12.1(11)
N2 C28 C29 O2 -11.9(11)
C30 C28 C29 O2 105.0(10)
N2 C28 C30 C32 -176.4(10)
C29 C28 C30 C32 71.6(13)
N2 C28 C30 C31 56.0(13)
C29 C28 C30 C31 -56.1(13)
